data_4021593
loop_
_publ_author_name
'Larry E. Overman'
'Donald A. Watson'

_publ_section_title
;
 Diastereoselection in the Formation of Spirocyclic Oxindoles
 by the Intramolecular Heck Reaction
;
_journal_name_full 'Journal of Organic Chemistry'
_journal_page_first 2587
_journal_page_last 2599
_journal_paper_doi 10.1021/jo052335a
_journal_volume 71
_journal_year 2006
_chemical_formula_sum 'C27 H29 F3 N2 O7 S'
_chemical_formula_weight 582.58
_chemical_name_systematic
; 
 ? 
;
_space_group_IT_number 15
_symmetry_cell_setting monoclinic
_symmetry_space_group_name_Hall '-C 2yc'
_symmetry_space_group_name_H-M 'C 1 2/c 1'
_atom_sites_solution_hydrogens geom
_atom_sites_solution_primary direct
_atom_sites_solution_secondary difmap
_audit_creation_method SHELXTL
_cell_angle_alpha 90.00
_cell_angle_beta 129.1960(10)
_cell_angle_gamma 90.00
_cell_formula_units_Z 8
_cell_length_a 36.9551(17)
_cell_length_b 7.1733(3)
_cell_length_c 27.3839(13)
_cell_measurement_temperature 173(2)
_cell_volume 5625.8(4)
_computing_cell_refinement 'Bruker SMART/SAINT'
_computing_data_collection 'Bruker SMART'
_computing_data_reduction 'Bruker SAINT'
_computing_molecular_graphics 'Bruker SHELXTL'
_computing_publication_material 'Bruker SHELXTL'
_computing_structure_refinement 'Bruker SHELXTL'
_computing_structure_solution 'Bruker SHELXTL'
_diffrn_ambient_temperature 173(2)
_diffrn_measured_fraction_theta_full 0.976
_diffrn_measured_fraction_theta_max 0.976
_diffrn_measurement_device_type 'CCD area detector'
_diffrn_measurement_method 'omega scans'
_diffrn_radiation_monochromator graphite
_diffrn_radiation_source 'sealed tube'
_diffrn_radiation_type MoK\a
_diffrn_radiation_wavelength 0.71073
_diffrn_reflns_av_R_equivalents 0.0338
_diffrn_reflns_av_sigmaI/netI 0.0290
_diffrn_reflns_limit_h_max 48
_diffrn_reflns_limit_h_min -49
_diffrn_reflns_limit_k_max 9
_diffrn_reflns_limit_k_min -9
_diffrn_reflns_limit_l_max 35
_diffrn_reflns_limit_l_min -36
_diffrn_reflns_number 28771
_diffrn_reflns_theta_full 28.28
_diffrn_reflns_theta_max 28.28
_diffrn_reflns_theta_min 1.42
_diffrn_standards_decay_% '< 1.0'
_diffrn_standards_interval_count 'initial 50 frames recollected'
_diffrn_standards_number '50 frames'
_exptl_absorpt_coefficient_mu 0.182
_exptl_absorpt_correction_T_max 0.9697
_exptl_absorpt_correction_T_min 0.9307
_exptl_absorpt_correction_type multi-scan
_exptl_absorpt_process_details 'Bruker SADABS'
_exptl_crystal_colour colorless
_exptl_crystal_density_diffrn 1.376
_exptl_crystal_density_meas ?
_exptl_crystal_density_method 'not measured'
_exptl_crystal_description multi-faceted-polyhedra
_exptl_crystal_F_000 2432
_exptl_crystal_size_max 0.40
_exptl_crystal_size_mid 0.24
_exptl_crystal_size_min 0.17
_refine_diff_density_max 0.585
_refine_diff_density_min -0.383
_refine_diff_density_rms 0.055
_refine_ls_extinction_coef 0.00052(10)
_refine_ls_extinction_expression Fc^*^=kFc[1+0.001xFc^2^\l^3^/sin(2\q)]^-1/4^
_refine_ls_extinction_method SHELXTL
_refine_ls_goodness_of_fit_ref 1.047
_refine_ls_hydrogen_treatment constr
_refine_ls_matrix_type full
_refine_ls_number_parameters 360
_refine_ls_number_reflns 6827
_refine_ls_number_restraints 0
_refine_ls_restrained_S_all 1.047
_refine_ls_R_factor_all 0.0745
_refine_ls_R_factor_gt 0.0535
_refine_ls_shift/su_max 0.001
_refine_ls_shift/su_mean 0.000
_refine_ls_structure_factor_coef Fsqd
_refine_ls_weighting_details 'calc w=1/[\s^2^(Fo^2^)+(0.0471P)^2^+11.9717P] where P=(Fo^2^+2Fc^2^)/3'
_refine_ls_weighting_scheme calc
_refine_ls_wR_factor_gt 0.1267
_refine_ls_wR_factor_ref 0.1399
_reflns_number_gt 5151
_reflns_number_total 6827
_reflns_threshold_expression >2sigma(I)
_cod_data_source_file jo052335asi20051110_084715.cif
_cod_depositor_comments
;
The following automatic conversions were performed:
'_symmetry_cell_setting' value 'Monoclinic' changed to 'monoclinic'
according to '/home/saulius/struct/CIF-dictionaries/cif_core.dic'
dictionary named 'cif_core.dic' version 2.4.1 from 2010-06-29.

Automatic conversion script
Id: cif_fix_enum 1527 2010-12-29 10:47:43Z saulius 

The following automatic conversions were performed:

'_exptl_crystal_density_meas' value 'none' was changed to '?' - the
value is perceived as not measured.

Automatic conversion script
Id: cif_fix_values 3008 2015-01-20 13:52:24Z robertas 
;
_cod_original_sg_symbol_H-M 'C 2/c'
_cod_database_code 4021593

loop_
_symmetry_equiv_pos_as_xyz
'x, y, z'
'-x, y, -z+1/2'
'x+1/2, y+1/2, z'
'-x+1/2, y+1/2, -z+1/2'
'-x, -y, -z'
'x, -y, z-1/2'
'-x+1/2, -y+1/2, -z'
'x+1/2, -y+1/2, z-1/2'

loop_
_atom_site_label
_atom_site_type_symbol
_atom_site_fract_x
_atom_site_fract_y
_atom_site_fract_z
_atom_site_U_iso_or_equiv
_atom_site_adp_type
_atom_site_occupancy
_atom_site_symmetry_multiplicity
_atom_site_calc_flag
_atom_site_refinement_flags
_atom_site_disorder_assembly
_atom_site_disorder_group
S1 S 0.863277(18) 0.02411(8) 0.89454(3) 0.03190(15) Uani 1 1 d . . .
F1 F 0.90104(5) 0.34425(19) 0.91133(7) 0.0482(4) Uani 1 1 d . . .
F2 F 0.94890(5) 0.1137(2) 0.94822(8) 0.0593(5) Uani 1 1 d . . .
F3 F 0.90066(7) 0.1619(2) 0.84844(9) 0.0645(5) Uani 1 1 d . . .
O1 O 0.93984(5) -0.1455(2) 0.77318(8) 0.0383(4) Uani 1 1 d . . .
O2 O 0.87637(8) -0.5286(3) 0.66903(9) 0.0602(6) Uani 1 1 d . B .
O3 O 0.74332(5) 0.1158(2) 0.61586(7) 0.0384(4) Uani 1 1 d . . .
O4 O 0.73206(7) -0.0028(4) 0.52910(8) 0.0740(8) Uani 1 1 d . . .
O5 O 0.88015(5) -0.1686(2) 0.88816(6) 0.0282(3) Uani 1 1 d . . .
O6 O 0.81898(6) 0.0725(3) 0.83882(10) 0.0570(5) Uani 1 1 d . . .
O7 O 0.87456(8) 0.0285(3) 0.95439(10) 0.0571(5) Uani 1 1 d . . .
N1 N 0.90440(5) -0.2520(2) 0.81127(8) 0.0261(4) Uani 1 1 d . . .
N2 N 0.90924(9) -0.3187(5) 0.64654(12) 0.0648(8) Uani 1 1 d . B .
C1 C 0.85695(8) -0.1403(3) 0.70107(10) 0.0308(5) Uani 1 1 d . B .
C2 C 0.84838(8) -0.2175(4) 0.65033(11) 0.0387(5) Uani 1 1 d . B .
C3 C 0.80421(10) -0.1859(4) 0.58305(11) 0.0518(7) Uani 1 1 d . . .
H3A H 0.8118 -0.1684 0.5546 0.062 Uiso 1 1 calc R A 1
H3B H 0.7829 -0.2938 0.5680 0.062 Uiso 1 1 calc R A 1
C4 C 0.78189(12) -0.0122(5) 0.58465(16) 0.0375(7) Uiso 0.70 1 d P B 1
H4A H 0.7991 0.1031 0.5893 0.045 Uiso 0.70 1 calc PR B 1
C5 C 0.77776(11) -0.0281(5) 0.63563(15) 0.0305(7) Uiso 0.70 1 d P B 1
H5A H 0.7644 -0.1527 0.6329 0.037 Uiso 0.70 1 calc PR B 1
C4B C 0.7663(3) -0.1123(13) 0.5837(4) 0.0429(18) Uiso 0.30 1 d P B 2
H4B H 0.7517 -0.2132 0.5914 0.052 Uiso 0.30 1 calc PR B 2
C5B C 0.7836(2) 0.0421(12) 0.6286(3) 0.0286(15) Uiso 0.30 1 d P B 2
H5B H 0.7958 0.1391 0.6161 0.034 Uiso 0.30 1 calc PR B 2
C6 C 0.82367(8) -0.0062(3) 0.69824(10) 0.0343(5) Uani 1 1 d . . .
H6A H 0.8216 -0.0362 0.7317 0.041 Uiso 1 1 calc R B 1
H6B H 0.8349 0.1238 0.7043 0.041 Uiso 1 1 calc R B 1
C7 C 0.90350(7) -0.1797(3) 0.76390(10) 0.0286(4) Uani 1 1 d . . .
C8 C 0.86413(6) -0.3340(3) 0.79917(9) 0.0256(4) Uani 1 1 d . . .
C9 C 0.83712(7) -0.4648(3) 0.75130(10) 0.0298(4) Uani 1 1 d . B .
H9A H 0.8458 -0.5025 0.7267 0.036 Uiso 1 1 calc R . .
C10 C 0.79759(7) -0.5405(3) 0.73925(11) 0.0355(5) Uani 1 1 d . . .
H10A H 0.7789 -0.6264 0.7056 0.043 Uiso 1 1 calc R B .
C11 C 0.78513(7) -0.4918(3) 0.77585(11) 0.0349(5) Uani 1 1 d . B .
H11A H 0.7582 -0.5453 0.7675 0.042 Uiso 1 1 calc R . .
C12 C 0.81192(7) -0.3657(3) 0.82434(10) 0.0309(5) Uani 1 1 d . . .
H12A H 0.8040 -0.3326 0.8501 0.037 Uiso 1 1 calc R B .
C13 C 0.85056(7) -0.2880(3) 0.83489(9) 0.0251(4) Uani 1 1 d . B .
C14 C 0.88047(9) -0.3687(4) 0.65699(11) 0.0480(7) Uani 1 1 d . . .
C15 C 0.95069(7) -0.2812(3) 0.87283(10) 0.0297(4) Uani 1 1 d . . .
H15A H 0.9476 -0.2718 0.9061 0.036 Uiso 1 1 calc R B .
H15B H 0.9716 -0.1793 0.8799 0.036 Uiso 1 1 calc R . .
C16 C 0.97353(7) -0.4651(3) 0.88018(10) 0.0276(4) Uani 1 1 d . B .
C17 C 1.01085(8) -0.5213(4) 0.94139(11) 0.0370(5) Uani 1 1 d . . .
H17A H 1.0203 -0.4453 0.9761 0.044 Uiso 1 1 calc R B .
C18 C 1.03411(9) -0.6866(4) 0.95192(13) 0.0469(6) Uani 1 1 d . B .
H18A H 1.0596 -0.7226 0.9937 0.056 Uiso 1 1 calc R . .
C19 C 1.02046(9) -0.7994(4) 0.90207(14) 0.0462(6) Uani 1 1 d . . .
H19A H 1.0363 -0.9135 0.9095 0.055 Uiso 1 1 calc R B .
C20 C 0.98356(8) -0.7452(3) 0.84110(13) 0.0399(5) Uani 1 1 d . B .
H20A H 0.9741 -0.8223 0.8066 0.048 Uiso 1 1 calc R . .
C21 C 0.96033(7) -0.5785(3) 0.83024(11) 0.0316(5) Uani 1 1 d . . .
H21A H 0.9352 -0.5419 0.7883 0.038 Uiso 1 1 calc R B .
C22 C 0.91683(12) -0.1321(7) 0.63791(17) 0.0796(12) Uani 1 1 d . . .
H22A H 0.8938 -0.0505 0.6340 0.119 Uiso 1 1 calc R B .
H22B H 0.9135 -0.1237 0.5995 0.119 Uiso 1 1 calc R . .
H22C H 0.9484 -0.0932 0.6742 0.119 Uiso 1 1 calc R . .
C23 C 0.94138(12) -0.4574(7) 0.65315(16) 0.0964(16) Uani 1 1 d . . .
H23A H 0.9334 -0.5814 0.6589 0.145 Uiso 1 1 calc R B .
H23B H 0.9735 -0.4265 0.6898 0.145 Uiso 1 1 calc R . .
H23C H 0.9386 -0.4569 0.6151 0.145 Uiso 1 1 calc R . .
C24 C 0.71055(10) 0.1105(5) 0.54793(12) 0.0586(9) Uani 1 1 d . B .
C25 C 0.70352(17) 0.3037(7) 0.5228(2) 0.1122(19) Uani 1 1 d . . .
H25A H 0.7337 0.3559 0.5386 0.168 Uiso 1 1 calc R B .
H25B H 0.6898 0.3818 0.5368 0.168 Uiso 1 1 calc R . .
H25C H 0.6825 0.3000 0.4767 0.168 Uiso 1 1 calc R . .
C26 C 0.66605(11) 0.0197(7) 0.52605(16) 0.0933(15) Uani 1 1 d . . .
H26A H 0.6727 -0.1060 0.5439 0.140 Uiso 1 1 calc R B .
H26B H 0.6445 0.0120 0.4800 0.140 Uiso 1 1 calc R . .
H26C H 0.6518 0.0938 0.5400 0.140 Uiso 1 1 calc R . .
C27 C 0.90659(8) 0.1699(3) 0.90123(12) 0.0384(5) Uani 1 1 d . . .

loop_
_atom_site_aniso_label
_atom_site_aniso_U_11
_atom_site_aniso_U_22
_atom_site_aniso_U_33
_atom_site_aniso_U_23
_atom_site_aniso_U_13
_atom_site_aniso_U_12
S1 0.0304(3) 0.0280(3) 0.0403(3) -0.0005(2) 0.0237(2) 0.0005(2)
F1 0.0446(8) 0.0293(7) 0.0555(9) -0.0012(6) 0.0244(7) -0.0033(6)
F2 0.0285(7) 0.0441(9) 0.0775(11) -0.0057(8) 0.0203(8) -0.0031(6)
F3 0.0978(13) 0.0535(10) 0.0749(12) -0.0050(9) 0.0701(11) -0.0212(9)
O1 0.0382(8) 0.0422(9) 0.0461(9) -0.0061(7) 0.0322(8) -0.0073(7)
O2 0.0729(14) 0.0555(13) 0.0487(11) 0.0017(10) 0.0368(11) 0.0270(11)
O3 0.0384(8) 0.0493(10) 0.0326(8) 0.0037(7) 0.0248(7) 0.0153(7)
O4 0.0638(13) 0.121(2) 0.0277(9) 0.0109(11) 0.0243(9) 0.0574(13)
O5 0.0258(7) 0.0298(8) 0.0255(7) -0.0004(6) 0.0146(6) 0.0023(6)
O6 0.0275(8) 0.0351(10) 0.0727(13) -0.0033(9) 0.0148(9) 0.0032(7)
O7 0.0954(15) 0.0434(11) 0.0682(13) -0.0059(9) 0.0687(13) -0.0013(10)
N1 0.0209(8) 0.0297(9) 0.0251(8) -0.0007(7) 0.0133(7) -0.0001(7)
N2 0.0566(15) 0.098(2) 0.0541(15) -0.0018(15) 0.0418(13) 0.0178(15)
C1 0.0365(11) 0.0319(11) 0.0327(11) 0.0043(9) 0.0259(10) 0.0063(9)
C2 0.0423(12) 0.0473(14) 0.0334(12) 0.0040(10) 0.0271(11) 0.0144(11)
C3 0.0521(15) 0.0728(19) 0.0313(12) 0.0041(12) 0.0268(12) 0.0298(14)
C6 0.0426(12) 0.0366(12) 0.0306(11) 0.0060(9) 0.0264(10) 0.0127(10)
C7 0.0336(10) 0.0259(10) 0.0341(11) -0.0026(9) 0.0250(9) 0.0002(8)
C8 0.0208(9) 0.0278(10) 0.0247(9) 0.0052(8) 0.0127(8) 0.0037(8)
C9 0.0272(10) 0.0296(11) 0.0272(10) -0.0001(8) 0.0147(9) 0.0017(8)
C10 0.0262(10) 0.0319(12) 0.0350(12) -0.0021(9) 0.0129(9) -0.0030(9)
C11 0.0254(10) 0.0325(12) 0.0417(12) 0.0041(10) 0.0188(10) -0.0017(9)
C12 0.0282(10) 0.0318(11) 0.0341(11) 0.0078(9) 0.0203(9) 0.0040(9)
C13 0.0238(9) 0.0239(10) 0.0228(9) 0.0025(8) 0.0124(8) 0.0012(7)
C14 0.0463(14) 0.0672(19) 0.0281(12) -0.0019(12) 0.0223(11) 0.0158(13)
C15 0.0224(9) 0.0335(11) 0.0272(10) -0.0036(9) 0.0129(8) -0.0012(8)
C16 0.0207(9) 0.0316(11) 0.0321(10) 0.0002(9) 0.0176(8) -0.0033(8)
C17 0.0305(11) 0.0468(14) 0.0345(11) 0.0057(10) 0.0209(10) 0.0028(10)
C18 0.0371(12) 0.0563(16) 0.0457(14) 0.0202(13) 0.0253(12) 0.0144(12)
C19 0.0438(13) 0.0351(13) 0.0677(17) 0.0134(12) 0.0390(14) 0.0121(11)
C20 0.0377(12) 0.0323(12) 0.0564(15) -0.0039(11) 0.0329(12) -0.0026(10)
C21 0.0260(10) 0.0315(11) 0.0371(11) -0.0025(9) 0.0198(9) -0.0027(8)
C22 0.068(2) 0.131(4) 0.067(2) -0.001(2) 0.0559(19) -0.001(2)
C23 0.060(2) 0.172(5) 0.057(2) -0.009(2) 0.0366(17) 0.047(2)
C24 0.0560(16) 0.091(2) 0.0320(13) 0.0117(14) 0.0292(13) 0.0389(16)
C25 0.141(4) 0.138(4) 0.113(3) 0.090(3) 0.106(3) 0.107(3)
C26 0.0459(17) 0.146(4) 0.0484(18) -0.025(2) 0.0108(15) 0.017(2)
C27 0.0361(12) 0.0317(12) 0.0436(13) -0.0016(10) 0.0234(11) -0.0039(10)

loop_
_atom_type_symbol
_atom_type_description
_atom_type_scat_dispersion_real
_atom_type_scat_dispersion_imag
_atom_type_scat_source
C C 0.0033 0.0016 'International Tables Vol C Tables 4.2.6.8 and 6.1.1.4'
H H 0.0000 0.0000 'International Tables Vol C Tables 4.2.6.8 and 6.1.1.4'
N N 0.0061 0.0033 'International Tables Vol C Tables 4.2.6.8 and 6.1.1.4'
O O 0.0106 0.0060 'International Tables Vol C Tables 4.2.6.8 and 6.1.1.4'
F F 0.0171 0.0103 'International Tables Vol C Tables 4.2.6.8 and 6.1.1.4'
S S 0.1246 0.1234 'International Tables Vol C Tables 4.2.6.8 and 6.1.1.4'

loop_
_geom_angle_atom_site_label_1
_geom_angle_atom_site_label_2
_geom_angle_atom_site_label_3
_geom_angle
O6 S1 O7 122.79(13)
O6 S1 O5 111.65(10)
O7 S1 O5 107.57(10)
O6 S1 C27 108.31(12)
O7 S1 C27 105.90(12)
O5 S1 C27 97.52(10)
C5B O3 C24 101.9(3)
C5B O3 C5 25.2(3)
C24 O3 C5 106.62(19)
C4B O4 C24 104.9(4)
C4B O4 C4 36.5(4)
C24 O4 C4 105.6(2)
C13 O5 S1 122.67(12)
C7 N1 C8 122.27(16)
C7 N1 C15 116.81(16)
C8 N1 C15 119.51(16)
C14 N2 C22 124.5(3)
C14 N2 C23 119.3(3)
C22 N2 C23 115.5(3)
C2 C1 C7 117.43(19)
C2 C1 C6 123.8(2)
C7 C1 C6 118.69(18)
C1 C2 C3 124.5(2)
C1 C2 C14 120.9(2)
C3 C2 C14 114.06(19)
C4B C3 C4 35.1(4)
C4B C3 C2 109.4(4)
C4 C3 C2 106.0(2)
O4 C4 C5 99.7(2)
O4 C4 C3 110.9(3)
C5 C4 C3 110.0(3)
O3 C5 C6 116.9(2)
O3 C5 C4 100.3(3)
C6 C5 C4 110.8(3)
O4 C4B C5B 95.1(6)
O4 C4B C3 113.1(6)
C5B C4B C3 111.0(6)
O3 C5B C4B 104.2(6)
O3 C5B C6 115.6(5)
C4B C5B C6 115.8(6)
C5 C6 C1 106.9(2)
C5 C6 C5B 23.7(3)
C1 C6 C5B 108.6(3)
O1 C7 N1 120.64(19)
O1 C7 C1 120.80(19)
N1 C7 C1 118.55(17)
C13 C8 C9 117.32(18)
C13 C8 N1 121.59(18)
C9 C8 N1 121.08(18)
C10 C9 C8 120.5(2)
C11 C10 C9 120.7(2)
C12 C11 C10 119.8(2)
C11 C12 C13 118.9(2)
C12 C13 C8 122.74(19)
C12 C13 O5 118.54(18)
C8 C13 O5 118.47(17)
O2 C14 N2 124.6(3)
O2 C14 C2 118.4(2)
N2 C14 C2 116.9(3)
N1 C15 C16 115.08(17)
C21 C16 C17 118.6(2)
C21 C16 C15 124.19(19)
C17 C16 C15 117.18(19)
C18 C17 C16 120.6(2)
C19 C18 C17 120.4(2)
C18 C19 C20 119.6(2)
C19 C20 C21 120.2(2)
C16 C21 C20 120.5(2)
O4 C24 O3 105.83(18)
O4 C24 C25 109.5(3)
O3 C24 C25 109.2(3)
O4 C24 C26 109.1(3)
O3 C24 C26 110.0(2)
C25 C24 C26 113.0(3)
F2 C27 F3 109.3(2)
F2 C27 F1 109.3(2)
F3 C27 F1 109.2(2)
F2 C27 S1 110.44(17)
F3 C27 S1 109.76(16)
F1 C27 S1 108.72(16)

loop_
_geom_bond_atom_site_label_1
_geom_bond_atom_site_label_2
_geom_bond_distance
S1 O6 1.4040(18)
S1 O7 1.4131(19)
S1 O5 1.5706(15)
S1 C27 1.822(2)
F1 C27 1.325(3)
F2 C27 1.311(3)
F3 C27 1.319(3)
O1 C7 1.224(2)
O2 C14 1.229(4)
O3 C5B 1.399(7)
O3 C24 1.443(3)
O3 C5 1.452(3)
O4 C4B 1.437(9)
O4 C24 1.441(3)
O4 C4 1.473(4)
O5 C13 1.429(2)
N1 C7 1.378(3)
N1 C8 1.431(2)
N1 C15 1.472(2)
N2 C14 1.314(4)
N2 C22 1.417(5)
N2 C23 1.471(4)
C1 C2 1.335(3)
C1 C7 1.503(3)
C1 C6 1.524(3)
C2 C3 1.520(3)
C2 C14 1.531(3)
C3 C4B 1.508(9)
C3 C4 1.511(4)
C4 C5 1.502(5)
C5 C6 1.472(4)
C4B C5B 1.468(11)
C5B C6 1.543(7)
C8 C13 1.391(3)
C8 C9 1.393(3)
C9 C10 1.389(3)
C10 C11 1.386(3)
C11 C12 1.379(3)
C12 C13 1.382(3)
C15 C16 1.510(3)
C16 C21 1.388(3)
C16 C17 1.397(3)
C17 C18 1.384(4)
C18 C19 1.379(4)
C19 C20 1.386(4)
C20 C21 1.390(3)
C24 C25 1.495(5)
C24 C26 1.497(5)

loop_
_geom_torsion_atom_site_label_1
_geom_torsion_atom_site_label_2
_geom_torsion_atom_site_label_3
_geom_torsion_atom_site_label_4
_geom_torsion
O6 S1 O5 C13 -8.09(19)
O7 S1 O5 C13 129.38(16)
C27 S1 O5 C13 -121.25(16)
C7 C1 C2 C3 -177.2(2)
C6 C1 C2 C3 -1.2(4)
C7 C1 C2 C14 11.4(4)
C6 C1 C2 C14 -172.6(2)
C1 C2 C3 C4B -19.0(5)
C14 C2 C3 C4B 152.9(4)
C1 C2 C3 C4 17.8(4)
C14 C2 C3 C4 -170.3(3)
C4B O4 C4 C5 -55.2(6)
C24 O4 C4 C5 38.9(3)
C4B O4 C4 C3 60.7(6)
C24 O4 C4 C3 154.9(3)
C4B C3 C4 O4 -59.1(6)
C2 C3 C4 O4 -160.2(2)
C4B C3 C4 C5 50.3(6)
C2 C3 C4 C5 -50.8(3)
C5B O3 C5 C6 74.3(8)
C24 O3 C5 C6 156.9(3)
C5B O3 C5 C4 -45.5(8)
C24 O3 C5 C4 37.1(3)
O4 C4 C5 O3 -45.7(3)
C3 C4 C5 O3 -162.3(3)
O4 C4 C5 C6 -169.8(3)
C3 C4 C5 C6 73.6(4)
C24 O4 C4B C5B -43.1(6)
C4 O4 C4B C5B 53.0(6)
C24 O4 C4B C3 -158.6(5)
C4 O4 C4B C3 -62.5(6)
C4 C3 C4B O4 63.3(6)
C2 C3 C4B O4 153.7(5)
C4 C3 C4B C5B -42.3(6)
C2 C3 C4B C5B 48.2(7)
C24 O3 C5B C4B -40.9(6)
C5 O3 C5B C4B 62.9(8)
C24 O3 C5B C6 -169.2(5)
C5 O3 C5B C6 -65.3(8)
O4 C4B C5B O3 52.6(7)
C3 C4B C5B O3 169.8(5)
O4 C4B C5B C6 -179.2(5)
C3 C4B C5B C6 -62.0(8)
O3 C5 C6 C1 -165.2(2)
C4 C5 C6 C1 -51.2(3)
O3 C5 C6 C5B -67.4(8)
C4 C5 C6 C5B 46.6(7)
C2 C1 C6 C5 17.4(3)
C7 C1 C6 C5 -166.7(2)
C2 C1 C6 C5B -7.5(5)
C7 C1 C6 C5B 168.5(4)
O3 C5B C6 C5 71.5(8)
C4B C5B C6 C5 -50.8(7)
O3 C5B C6 C1 161.3(5)
C4B C5B C6 C1 39.0(7)
C8 N1 C7 O1 -165.09(19)
C15 N1 C7 O1 1.3(3)
C8 N1 C7 C1 16.1(3)
C15 N1 C7 C1 -177.49(18)
C2 C1 C7 O1 55.7(3)
C6 C1 C7 O1 -120.5(2)
C2 C1 C7 N1 -125.5(2)
C6 C1 C7 N1 58.3(3)
C7 N1 C8 C13 -132.6(2)
C15 N1 C8 C13 61.4(3)
C7 N1 C8 C9 48.0(3)
C15 N1 C8 C9 -118.1(2)
C13 C8 C9 C10 1.8(3)
N1 C8 C9 C10 -178.71(19)
C8 C9 C10 C11 -2.1(3)
C9 C10 C11 C12 0.7(3)
C10 C11 C12 C13 0.9(3)
C11 C12 C13 C8 -1.1(3)
C11 C12 C13 O5 -175.24(18)
C9 C8 C13 C12 -0.3(3)
N1 C8 C13 C12 -179.74(18)
C9 C8 C13 O5 173.89(17)
N1 C8 C13 O5 -5.6(3)
S1 O5 C13 C12 -65.2(2)
S1 O5 C13 C8 120.38(17)
C22 N2 C14 O2 -174.4(3)
C23 N2 C14 O2 -4.0(4)
C22 N2 C14 C2 8.7(4)
C23 N2 C14 C2 179.1(2)
C1 C2 C14 O2 78.7(3)
C3 C2 C14 O2 -93.6(3)
C1 C2 C14 N2 -104.3(3)
C3 C2 C14 N2 83.5(3)
C7 N1 C15 C16 -85.9(2)
C8 N1 C15 C16 80.9(2)
N1 C15 C16 C21 17.6(3)
N1 C15 C16 C17 -163.58(18)
C21 C16 C17 C18 0.0(3)
C15 C16 C17 C18 -178.9(2)
C16 C17 C18 C19 -0.6(4)
C17 C18 C19 C20 0.8(4)
C18 C19 C20 C21 -0.2(4)
C17 C16 C21 C20 0.6(3)
C15 C16 C21 C20 179.35(19)
C19 C20 C21 C16 -0.5(3)
C4B O4 C24 O3 21.0(5)
C4 O4 C24 O3 -16.8(3)
C4B O4 C24 C25 138.5(5)
C4 O4 C24 C25 100.7(3)
C4B O4 C24 C26 -97.3(5)
C4 O4 C24 C26 -135.2(3)
C5B O3 C24 O4 12.3(5)
C5 O3 C24 O4 -13.3(3)
C5B O3 C24 C25 -105.4(4)
C5 O3 C24 C25 -131.0(3)
C5B O3 C24 C26 130.0(4)
C5 O3 C24 C26 104.4(3)
O6 S1 C27 F2 -171.94(17)
O7 S1 C27 F2 54.6(2)
O5 S1 C27 F2 -56.12(18)
O6 S1 C27 F3 -51.3(2)
O7 S1 C27 F3 175.26(17)
O5 S1 C27 F3 64.51(18)
O6 S1 C27 F1 68.1(2)
O7 S1 C27 F1 -65.32(19)
O5 S1 C27 F1 -176.07(16)
